data_4102379
loop_
_publ_author_name
'Yoshiaki Shoji'
'Kentaro Tashiro'
'Takuzo Aida'

_publ_section_title
;
 One-Pot Enantioselective Extraction of Chiral Fullerene C76 Using a
 Cyclic Host Carrying an Asymmetrically Distorted, Highly \p-Basic
 Porphyrin Module
;
_journal_name_full 'Journal of the American Chemical Society'
_journal_page_first 5928
_journal_page_last 5929
_journal_paper_doi 10.1021/ja910701q
_journal_volume 132
_journal_year 2010
_chemical_formula_moiety 'C50 H54 Br4 N4 O, 2(C H4 O)'
_chemical_formula_sum 'C52 H62 Br4 N4 O3'
_chemical_formula_weight 1110.70
_space_group_IT_number 2
_symmetry_cell_setting triclinic
_symmetry_Int_Tables_number 2
_symmetry_space_group_name_Hall '-P 1'
_symmetry_space_group_name_H-M 'P -1'
_cell_angle_alpha 101.311(4)
_cell_angle_beta 97.606(9)
_cell_angle_gamma 100.814(7)
_cell_formula_units_Z 2
_cell_length_a 11.861(6)
_cell_length_b 13.143(6)
_cell_length_c 16.803(8)
_cell_measurement_reflns_used 4295
_cell_measurement_temperature 103.1
_cell_measurement_theta_max 25.3
_cell_measurement_theta_min 3.2
_cell_volume 2484(2)
_computing_cell_refinement CrystalClear
_computing_data_collection CrystalClear
_computing_data_reduction CrystalStructure
_computing_publication_material 'CrystalStructure 3.8'
_computing_structure_refinement SHELXL
_computing_structure_solution SHELXS97
_diffrn_detector_area_resol_mean 7.31
_diffrn_measured_fraction_theta_full 0.976
_diffrn_measured_fraction_theta_max 0.970
_diffrn_measurement_device_type 'Rigaku Mercury'
_diffrn_measurement_method \w
_diffrn_radiation_type 'Mo K\a'
_diffrn_radiation_wavelength 0.71075
_diffrn_reflns_av_R_equivalents 0.073
_diffrn_reflns_limit_h_max 13
_diffrn_reflns_limit_h_min -13
_diffrn_reflns_limit_k_max 15
_diffrn_reflns_limit_k_min -11
_diffrn_reflns_limit_l_max 20
_diffrn_reflns_limit_l_min -20
_diffrn_reflns_number 16843
_diffrn_reflns_theta_full 25.00
_diffrn_reflns_theta_max 25.35
_exptl_absorpt_coefficient_mu 3.296
_exptl_absorpt_correction_T_max 0.517
_exptl_absorpt_correction_T_min 0.409
_exptl_absorpt_correction_type multi-scan
_exptl_absorpt_process_details 'Jacobson, R. (1998) Private communication'
_exptl_crystal_colour green-red
_exptl_crystal_density_diffrn 1.485
_exptl_crystal_density_method 'not measured'
_exptl_crystal_description block
_exptl_crystal_F_000 1132.00
_exptl_crystal_size_max 0.20
_exptl_crystal_size_mid 0.20
_exptl_crystal_size_min 0.20
_refine_diff_density_max 2.50
_refine_diff_density_min -2.13
_refine_ls_extinction_method none
_refine_ls_goodness_of_fit_ref 1.034
_refine_ls_hydrogen_treatment constr
_refine_ls_number_parameters 573
_refine_ls_number_reflns 8816
_refine_ls_number_restraints 28
_refine_ls_R_factor_gt 0.0814
_refine_ls_shift/su_max 0.0000
_refine_ls_structure_factor_coef Fsqd
_refine_ls_weighting_details 'w = 1/[\s^2^(Fo^2^)+(0.0739P)^2^+15.9080P] where P=(Fo^2^+2Fc^2^)/3'
_refine_ls_weighting_scheme calc
_refine_ls_wR_factor_ref 0.2200
_reflns_number_gt 5318
_reflns_number_total 8816
_reflns_threshold_expression F^2^>2.0\s(F^2^)
_cod_data_source_file ja910701q_si_002.cif
_cod_data_source_block '__sc0334'
_cod_original_formula_sum 'C52 H62 Br4 N4 O3 '
_cod_database_code 4102379

loop_
_symmetry_equiv_pos_site_id
_symmetry_equiv_pos_as_xyz
1 +X,+Y,+Z
2 -X,-Y,-Z

loop_
_atom_site_label
_atom_site_type_symbol
_atom_site_fract_x
_atom_site_fract_y
_atom_site_fract_z
_atom_site_U_iso_or_equiv
_atom_site_adp_type
_atom_site_occupancy
_atom_site_symmetry_multiplicity
_atom_site_calc_flag
_atom_site_refinement_flags
_atom_site_disorder_group
Br(1) Br 0.90999(10) 0.63290(9) 1.13429(6) 0.0343(3) Uani 1.00 1 d . .
Br(2) Br 0.75164(9) 0.25289(8) 0.88360(6) 0.0287(2) Uani 1.00 1 d D .
Br(3) Br -0.06739(9) 0.73465(9) 0.35889(7) 0.0329(3) Uani 1.00 1 d . .
Br(4) Br 0.21463(10) 1.14969(8) 0.43312(7) 0.0319(2) Uani 1.00 1 d . .
O(1) O 0.6837(6) 1.0083(4) 0.8219(5) 0.040(2) Uani 1.00 1 d D .
O(2) O 0.3576(7) 0.5923(7) 0.6602(6) 0.055(2) Uani 1.00 1 d D .
O(3) O 1.0607(6) 1.0707(6) 0.9263(5) 0.058(2) Uani 1.00 1 d DU .
N(1) N 0.6591(6) 0.8065(5) 0.8355(4) 0.0204(17) Uani 1.00 1 d . .
N(2) N 0.6440(6) 0.6380(5) 0.6887(4) 0.0221(18) Uani 1.00 1 d . .
N(3) N 0.4751(6) 0.7294(5) 0.5758(4) 0.0178(17) Uani 1.00 1 d . .
N(4) N 0.4675(6) 0.8945(5) 0.7048(4) 0.0197(17) Uani 1.00 1 d . .
C(1) C 0.5823(8) 0.8638(7) 0.8688(5) 0.020(2) Uani 1.00 1 d . .
C(2) C 0.5149(8) 0.8028(7) 0.9094(5) 0.021(2) Uani 1.00 1 d . .
C(3) C 0.5496(7) 0.7060(7) 0.9059(5) 0.020(2) Uani 1.00 1 d . .
C(4) C 0.6408(7) 0.7092(7) 0.8599(5) 0.021(2) Uani 1.00 1 d . .
C(5) C 0.7027(7) 0.6287(7) 0.8304(5) 0.020(2) Uani 1.00 1 d . .
C(6) C 0.7120(7) 0.6035(7) 0.7486(5) 0.0167(19) Uani 1.00 1 d . .
C(7) C 0.7904(8) 0.5503(7) 0.7040(5) 0.021(2) Uani 1.00 1 d . .
C(8) C 0.7602(8) 0.5460(7) 0.6220(6) 0.022(2) Uani 1.00 1 d . .
C(9) C 0.6640(7) 0.6004(7) 0.6112(5) 0.019(2) Uani 1.00 1 d . .
C(10) C 0.6080(8) 0.6102(7) 0.5364(5) 0.020(2) Uani 1.00 1 d . .
C(11) C 0.5238(7) 0.6694(7) 0.5189(5) 0.018(2) Uani 1.00 1 d . .
C(12) C 0.4782(7) 0.6758(6) 0.4351(5) 0.019(2) Uani 1.00 1 d . .
C(13) C 0.4031(8) 0.7407(7) 0.4423(6) 0.022(2) Uani 1.00 1 d . .
C(14) C 0.3986(8) 0.7746(6) 0.5290(5) 0.018(2) Uani 1.00 1 d . .
C(15) C 0.3389(7) 0.8452(7) 0.5685(6) 0.021(2) Uani 1.00 1 d . .
C(16) C 0.3630(8) 0.8954(7) 0.6552(5) 0.022(2) Uani 1.00 1 d . .
C(17) C 0.3042(8) 0.9587(7) 0.7054(5) 0.021(2) Uani 1.00 1 d . .
C(18) C 0.3786(8) 0.9987(7) 0.7831(5) 0.022(2) Uani 1.00 1 d . .
C(19) C 0.4780(7) 0.9577(6) 0.7812(5) 0.0166(19) Uani 1.00 1 d . .
C(20) C 0.5786(8) 0.9692(7) 0.8479(5) 0.022(2) Uani 1.00 1 d . .
C(21) C 0.7474(7) 0.5689(7) 0.8888(5) 0.019(2) Uani 1.00 1 d . .
C(22) C 0.7988(8) 0.6196(7) 0.9706(6) 0.026(2) Uani 1.00 1 d . .
C(23) C 0.8403(7) 0.5619(7) 1.0241(5) 0.023(2) Uani 1.00 1 d . .
C(24) C 0.8304(8) 0.4518(8) 1.0000(6) 0.028(2) Uani 1.00 1 d . .
C(25) C 0.7727(8) 0.4007(7) 0.9201(5) 0.024(2) Uani 1.00 1 d . .
C(26) C 0.7313(8) 0.4579(7) 0.8653(5) 0.022(2) Uani 1.00 1 d . .
C(27) C 0.2472(7) 0.8786(6) 0.5164(5) 0.0140(18) Uani 1.00 1 d . .
C(28) C 0.1441(8) 0.8077(7) 0.4762(5) 0.025(2) Uani 1.00 1 d . .
C(29) C 0.0649(8) 0.8350(7) 0.4222(5) 0.025(2) Uani 1.00 1 d . .
C(30) C 0.0827(8) 0.9378(7) 0.4074(5) 0.023(2) Uani 1.00 1 d . .
C(31) C 0.1847(7) 1.0102(7) 0.4513(6) 0.021(2) Uani 1.00 1 d . .
C(32) C 0.2648(7) 0.9823(7) 0.5052(5) 0.020(2) Uani 1.00 1 d . .
C(33) C 0.4154(7) 0.8340(7) 0.9490(5) 0.023(2) Uani 1.00 1 d . .
C(34) C 0.2944(8) 0.7845(8) 0.8944(6) 0.027(2) Uani 1.00 1 d . .
C(35) C 0.4934(8) 0.6102(7) 0.9367(5) 0.025(2) Uani 1.00 1 d . .
C(36) C 0.4261(9) 0.5189(8) 0.8657(6) 0.035(2) Uani 1.00 1 d . .
C(37) C 0.8995(8) 0.5205(7) 0.7416(6) 0.024(2) Uani 1.00 1 d . .
C(38) C 0.9892(8) 0.6162(8) 0.7938(6) 0.033(2) Uani 1.00 1 d . .
C(39) C 0.8165(7) 0.5025(7) 0.5526(6) 0.021(2) Uani 1.00 1 d . .
C(40) C 0.9054(9) 0.5897(8) 0.5314(7) 0.036(2) Uani 1.00 1 d . .
C(41) C 0.5178(8) 0.6234(7) 0.3591(5) 0.024(2) Uani 1.00 1 d . .
C(42) C 0.6332(8) 0.6819(8) 0.3455(6) 0.031(2) Uani 1.00 1 d . .
C(43) C 0.3475(8) 0.7759(7) 0.3674(5) 0.023(2) Uani 1.00 1 d . .
C(44) C 0.4155(9) 0.8796(8) 0.3558(6) 0.033(2) Uani 1.00 1 d . .
C(45) C 0.1826(8) 0.9736(7) 0.6900(6) 0.024(2) Uani 1.00 1 d . .
C(46) C 0.0948(9) 0.8808(9) 0.7070(7) 0.042(3) Uani 1.00 1 d . .
C(47) C 0.3565(8) 1.0742(7) 0.8543(5) 0.028(2) Uani 1.00 1 d . .
C(48) C 0.3790(10) 1.1895(8) 0.8507(6) 0.039(2) Uani 1.00 1 d . .
C(49) C 0.7629(8) 0.8574(7) 0.8115(6) 0.027(2) Uiso 1.00 1 d . .
C(50A) C 0.7733(16) 0.9727(14) 0.8297(11) 0.035(6) Uiso 0.41 1 d PD 1
C(50B) C 0.7413(15) 0.9520(13) 0.7806(11) 0.036(4) Uiso 0.59 1 d PD 2
C(51) C 0.2493(9) 0.6104(9) 0.6784(7) 0.044(3) Uani 1.00 1 d D .
C(52) C 1.0948(8) 0.9764(8) 0.9415(6) 0.071(4) Uani 1.00 1 d DU .
H(2N) H 0.5945 0.6788 0.6996 0.026 Uiso 1.00 1 c R .
H(2OH) H 0.3923 0.6442 0.6440 0.066 Uiso 1.00 1 c R .
H(3OH) H 1.0762 1.1177 0.9704 0.070 Uiso 1.00 1 c R .
H(4N) H 0.5190 0.8582 0.6888 0.024 Uiso 1.00 1 c R .
H(10) H 0.6296 0.5708 0.4893 0.024 Uiso 1.00 1 c R .
H(20) H 0.5703 1.0206 0.8981 0.026 Uiso 1.00 1 c R .
H(22) H 0.8051 0.6939 0.9893 0.032 Uiso 1.00 1 c R .
H(24) H 0.8618 0.4135 1.0366 0.034 Uiso 1.00 1 c R .
H(26) H 0.6917 0.4214 0.8114 0.027 Uiso 1.00 1 c R .
H(28) H 0.1282 0.7383 0.4866 0.029 Uiso 1.00 1 c R .
H(30) H 0.0284 0.9574 0.3696 0.028 Uiso 1.00 1 c R .
H(32) H 0.3321 1.0338 0.5349 0.024 Uiso 1.00 1 c R .
H(33A) H 0.4270 0.9124 0.9614 0.027 Uiso 1.00 1 c R .
H(33B) H 0.4169 0.8114 1.0019 0.027 Uiso 1.00 1 c R .
H(34A) H 0.2341 0.8106 0.9218 0.032 Uiso 1.00 1 c R .
H(34B) H 0.2796 0.7068 0.8855 0.032 Uiso 1.00 1 c R .
H(34C) H 0.2930 0.8046 0.8411 0.032 Uiso 1.00 1 c R .
H(35A) H 0.5548 0.5856 0.9689 0.030 Uiso 1.00 1 c R .
H(35B) H 0.4397 0.6319 0.9738 0.030 Uiso 1.00 1 c R .
H(36A) H 0.3884 0.4602 0.8879 0.042 Uiso 1.00 1 c R .
H(36B) H 0.4800 0.4942 0.8308 0.042 Uiso 1.00 1 c R .
H(36C) H 0.3666 0.5435 0.8328 0.042 Uiso 1.00 1 c R .
H(37A) H 0.9347 0.4845 0.6969 0.029 Uiso 1.00 1 c R .
H(37B) H 0.8779 0.4696 0.7762 0.029 Uiso 1.00 1 c R .
H(38A) H 1.0606 0.5938 0.8124 0.039 Uiso 1.00 1 c R .
H(38B) H 0.9580 0.6473 0.8418 0.039 Uiso 1.00 1 c R .
H(38C) H 1.0068 0.6691 0.7609 0.039 Uiso 1.00 1 c R .
H(39A) H 0.7557 0.4683 0.5033 0.025 Uiso 1.00 1 c R .
H(39B) H 0.8562 0.4474 0.5677 0.025 Uiso 1.00 1 c R .
H(40A) H 0.9381 0.5588 0.4842 0.043 Uiso 1.00 1 c R .
H(40B) H 0.9682 0.6208 0.5790 0.043 Uiso 1.00 1 c R .
H(40C) H 0.8667 0.6452 0.5177 0.043 Uiso 1.00 1 c R .
H(41A) H 0.4577 0.6173 0.3105 0.028 Uiso 1.00 1 c R .
H(41B) H 0.5240 0.5505 0.3632 0.028 Uiso 1.00 1 c R .
H(42A) H 0.6579 0.6392 0.2990 0.037 Uiso 1.00 1 c R .
H(42B) H 0.6919 0.6942 0.3953 0.037 Uiso 1.00 1 c R .
H(42C) H 0.6250 0.7504 0.3333 0.037 Uiso 1.00 1 c R .
H(43A) H 0.3411 0.7198 0.3172 0.028 Uiso 1.00 1 c R .
H(43B) H 0.2676 0.7836 0.3740 0.028 Uiso 1.00 1 c R .
H(44A) H 0.3688 0.9051 0.3145 0.040 Uiso 1.00 1 c R .
H(44B) H 0.4880 0.8684 0.3370 0.040 Uiso 1.00 1 c R .
H(44C) H 0.4341 0.9325 0.4083 0.040 Uiso 1.00 1 c R .
H(45A) H 0.1621 0.9784 0.6320 0.029 Uiso 1.00 1 c R .
H(45B) H 0.1773 1.0413 0.7259 0.029 Uiso 1.00 1 c R .
H(46A) H 0.0163 0.8949 0.6993 0.050 Uiso 1.00 1 c R .
H(46B) H 0.1167 0.8741 0.7637 0.050 Uiso 1.00 1 c R .
H(46C) H 0.0958 0.8145 0.6686 0.050 Uiso 1.00 1 c R .
H(47A) H 0.4057 1.0678 0.9048 0.034 Uiso 1.00 1 c R .
H(47B) H 0.2741 1.0519 0.8602 0.034 Uiso 1.00 1 c R .
H(48A) H 0.3552 1.2309 0.8982 0.047 Uiso 1.00 1 c R .
H(48B) H 0.3342 1.1971 0.7996 0.047 Uiso 1.00 1 c R .
H(48C) H 0.4624 1.2156 0.8518 0.047 Uiso 1.00 1 c R .
H(49A) H 0.7599 0.8307 0.7518 0.032 Uiso 0.41 1 c PR 1
H(49B) H 0.8319 0.8404 0.8417 0.032 Uiso 0.41 1 c PR 1
H(49C) H 0.7854 0.8069 0.7677 0.032 Uiso 0.59 1 c PR 2
H(49D) H 0.8276 0.8797 0.8593 0.032 Uiso 0.59 1 c PR 2
H(50A) H 0.8143 1.0014 0.8874 0.042 Uiso 0.41 1 c PRD 1
H(50B) H 0.8244 1.0022 0.7940 0.042 Uiso 0.41 1 c PR 1
H(50C) H 0.8175 0.9977 0.7798 0.043 Uiso 0.59 1 c PR 2
H(50D) H 0.6990 0.9275 0.7230 0.043 Uiso 0.59 1 c PR 2
H(51A) H 0.1954 0.6023 0.6269 0.053 Uiso 1.00 1 c R .
H(51B) H 0.2603 0.6826 0.7120 0.053 Uiso 1.00 1 c R .
H(51C) H 0.2170 0.5588 0.7089 0.053 Uiso 1.00 1 c R .
H(52A) H 1.0542 0.9155 0.8968 0.086 Uiso 1.00 1 c R .
H(52B) H 1.0744 0.9641 0.9940 0.086 Uiso 1.00 1 c RD .
H(52C) H 1.1792 0.9851 0.9441 0.086 Uiso 1.00 1 c RD .

loop_
_atom_site_aniso_label
_atom_site_aniso_U_11
_atom_site_aniso_U_22
_atom_site_aniso_U_33
_atom_site_aniso_U_12
_atom_site_aniso_U_13
_atom_site_aniso_U_23
Br(1) 0.0434(6) 0.0365(6) 0.0193(5) 0.0098(5) -0.0068(4) 0.0046(4)
Br(2) 0.0386(6) 0.0205(5) 0.0297(5) 0.0090(4) 0.0057(4) 0.0096(4)
Br(3) 0.0278(6) 0.0361(6) 0.0287(6) -0.0026(4) -0.0057(4) 0.0091(4)
Br(4) 0.0420(6) 0.0221(5) 0.0308(6) 0.0075(4) -0.0032(4) 0.0099(4)
O(1) 0.037(4) 0.031(4) 0.065(5) 0.021(3) 0.016(4) 0.021(4)
O(2) 0.058(5) 0.060(6) 0.073(6) 0.030(5) 0.030(5) 0.045(5)
O(3) 0.042(4) 0.056(5) 0.068(6) 0.000(4) 0.032(4) -0.012(4)
N(1) 0.025(4) 0.017(4) 0.022(4) 0.009(3) 0.004(3) 0.007(3)
N(2) 0.031(4) 0.017(4) 0.024(4) 0.013(3) 0.011(3) 0.004(3)
N(3) 0.025(4) 0.010(3) 0.014(4) 0.004(3) -0.009(3) 0.001(3)
N(4) 0.017(4) 0.018(4) 0.027(4) 0.012(3) 0.001(3) 0.005(3)
C(1) 0.022(5) 0.016(4) 0.019(5) 0.009(4) -0.003(3) -0.002(3)
C(2) 0.029(5) 0.023(5) 0.013(4) 0.011(4) 0.002(4) 0.002(3)
C(3) 0.018(5) 0.023(5) 0.018(5) 0.004(4) -0.003(3) 0.005(4)
C(4) 0.020(5) 0.028(5) 0.016(4) 0.006(4) -0.000(3) 0.009(4)
C(5) 0.019(5) 0.023(5) 0.018(5) 0.005(4) 0.002(3) 0.007(4)
C(6) 0.012(4) 0.021(4) 0.015(4) 0.004(3) -0.008(3) 0.007(3)
C(7) 0.026(5) 0.017(4) 0.024(5) 0.007(4) 0.005(4) 0.011(4)
C(8) 0.025(5) 0.022(5) 0.026(5) 0.013(4) 0.009(4) 0.016(4)
C(9) 0.024(5) 0.018(4) 0.017(4) 0.007(4) 0.004(3) 0.007(3)
C(10) 0.033(5) 0.023(5) 0.008(4) 0.014(4) 0.008(3) 0.004(3)
C(11) 0.019(5) 0.017(4) 0.017(4) 0.005(4) 0.001(3) 0.003(3)
C(12) 0.021(5) 0.011(4) 0.024(5) 0.005(3) -0.003(4) 0.009(3)
C(13) 0.021(5) 0.015(4) 0.029(5) -0.003(4) 0.000(4) 0.011(4)
C(14) 0.025(5) 0.015(4) 0.016(4) 0.009(4) 0.000(3) 0.003(3)
C(15) 0.010(4) 0.022(5) 0.032(5) 0.000(4) 0.004(4) 0.010(4)
C(16) 0.020(5) 0.029(5) 0.022(5) 0.007(4) 0.007(4) 0.015(4)
C(17) 0.027(5) 0.019(4) 0.017(5) 0.011(4) 0.003(4) 0.002(3)
C(18) 0.034(6) 0.016(4) 0.016(5) 0.007(4) 0.002(4) 0.001(3)
C(19) 0.019(5) 0.007(4) 0.020(4) -0.001(3) 0.000(3) 0.001(3)
C(20) 0.025(5) 0.022(5) 0.023(5) 0.015(4) 0.005(4) 0.007(4)
C(21) 0.021(5) 0.021(4) 0.020(5) 0.009(4) 0.003(3) 0.013(4)
C(22) 0.033(6) 0.018(5) 0.028(5) 0.010(4) 0.005(4) 0.001(4)
C(23) 0.017(5) 0.028(5) 0.021(5) 0.001(4) -0.002(3) 0.007(4)
C(24) 0.027(6) 0.032(5) 0.027(5) 0.008(4) -0.000(4) 0.012(4)
C(25) 0.027(5) 0.028(5) 0.019(5) 0.013(4) 0.003(4) 0.006(4)
C(26) 0.022(5) 0.030(5) 0.019(5) 0.008(4) 0.003(4) 0.012(4)
C(27) 0.021(5) 0.007(4) 0.012(4) 0.002(3) 0.005(3) -0.000(3)
C(28) 0.040(6) 0.017(5) 0.018(5) 0.011(4) 0.007(4) 0.003(4)
C(29) 0.028(5) 0.025(5) 0.020(5) 0.004(4) -0.008(4) 0.009(4)
C(30) 0.019(5) 0.027(5) 0.023(5) 0.003(4) 0.000(4) 0.007(4)
C(31) 0.017(5) 0.019(5) 0.028(5) 0.004(4) 0.002(4) 0.008(4)
C(32) 0.016(5) 0.017(4) 0.022(5) 0.003(4) -0.006(3) -0.003(3)
C(33) 0.027(5) 0.024(5) 0.017(5) 0.008(4) 0.005(4) 0.002(4)
C(34) 0.030(5) 0.034(5) 0.025(5) 0.017(4) 0.010(4) 0.015(4)
C(35) 0.033(6) 0.024(5) 0.018(5) 0.001(4) 0.004(4) 0.011(4)
C(36) 0.038(6) 0.027(5) 0.038(6) 0.001(5) -0.000(5) 0.012(5)
C(37) 0.027(5) 0.028(5) 0.024(5) 0.011(4) 0.008(4) 0.012(4)
C(38) 0.025(5) 0.037(6) 0.034(6) 0.007(5) 0.001(4) 0.008(5)
C(39) 0.017(5) 0.021(5) 0.029(5) 0.011(4) 0.002(4) 0.009(4)
C(40) 0.040(6) 0.034(6) 0.047(7) 0.023(5) 0.028(5) 0.015(5)
C(41) 0.028(5) 0.025(5) 0.018(5) 0.005(4) 0.003(4) 0.009(4)
C(42) 0.031(6) 0.039(6) 0.019(5) 0.003(5) 0.004(4) 0.006(4)
C(43) 0.032(5) 0.027(5) 0.018(5) 0.015(4) 0.004(4) 0.017(4)
C(44) 0.038(6) 0.035(6) 0.027(5) 0.007(5) 0.005(4) 0.011(4)
C(45) 0.026(5) 0.026(5) 0.025(5) 0.014(4) 0.009(4) 0.003(4)
C(46) 0.023(6) 0.047(7) 0.058(8) 0.008(5) 0.005(5) 0.018(6)
C(47) 0.024(5) 0.033(6) 0.028(5) 0.012(4) -0.007(4) 0.008(4)
C(48) 0.060(8) 0.024(5) 0.033(6) 0.017(5) 0.005(5) 0.002(4)
C(51) 0.050(7) 0.045(7) 0.047(7) 0.021(6) 0.024(6) 0.013(6)
C(52) 0.063(8) 0.091(8) 0.052(7) 0.005(7) -0.021(6) 0.031(7)

loop_
_atom_type_symbol
_atom_type_description
_atom_type_scat_dispersion_real
_atom_type_scat_dispersion_imag
_atom_type_scat_source
C C 0.003 0.002
;
International Tables for Crystallography
(1992, Vol. C, Tables 4.2.6.8 and 6.1.1.4)
;
H H 0.000 0.000
;
International Tables for Crystallography
(1992, Vol. C, Table 6.1.1.4)
;
Br Br -0.290 2.459
;
International Tables for Crystallography
(1992, Vol. C, Tables 4.2.6.8 and 6.1.1.4)
;
N N 0.006 0.003
;
International Tables for Crystallography
(1992, Vol. C, Tables 4.2.6.8 and 6.1.1.4)
;
O O 0.011 0.006
;
International Tables for Crystallography
(1992, Vol. C, Tables 4.2.6.8 and 6.1.1.4)
;

loop_
_geom_angle_atom_site_label_1
_geom_angle_atom_site_label_2
_geom_angle_atom_site_label_3
_geom_angle
_geom_angle_publ_flag
C(20) O(1) C(50A) 125.6(11) yes
C(20) O(1) C(50B) 125.6(9) yes
C(1) N(1) C(4) 107.2(8) yes
C(1) N(1) C(49) 122.0(7) yes
C(4) N(1) C(49) 126.5(8) yes
C(6) N(2) C(9) 111.7(8) yes
C(11) N(3) C(14) 105.0(7) yes
C(16) N(4) C(19) 110.4(7) yes
N(1) C(1) C(2) 108.8(8) yes
N(1) C(1) C(20) 118.3(8) yes
C(2) C(1) C(20) 132.6(9) yes
C(1) C(2) C(3) 109.5(9) yes
C(1) C(2) C(33) 124.8(9) yes
C(3) C(2) C(33) 125.7(9) yes
C(2) C(3) C(4) 106.3(8) yes
C(2) C(3) C(35) 127.9(9) yes
C(4) C(3) C(35) 125.5(9) yes
N(1) C(4) C(3) 108.3(8) yes
N(1) C(4) C(5) 120.4(8) yes
C(3) C(4) C(5) 130.9(9) yes
C(4) C(5) C(6) 120.5(9) yes
C(4) C(5) C(21) 118.3(8) yes
C(6) C(5) C(21) 121.1(8) yes
N(2) C(6) C(5) 121.6(8) yes
N(2) C(6) C(7) 104.8(7) yes
C(5) C(6) C(7) 133.4(9) yes
C(6) C(7) C(8) 108.7(8) yes
C(6) C(7) C(37) 126.6(8) yes
C(8) C(7) C(37) 124.0(9) yes
C(7) C(8) C(9) 108.3(8) yes
C(7) C(8) C(39) 128.6(9) yes
C(9) C(8) C(39) 123.0(8) yes
N(2) C(9) C(8) 106.0(8) yes
N(2) C(9) C(10) 128.8(9) yes
C(8) C(9) C(10) 125.2(8) yes
C(9) C(10) C(11) 130.3(8) yes
N(3) C(11) C(10) 126.1(8) yes
N(3) C(11) C(12) 110.9(8) yes
C(10) C(11) C(12) 123.0(8) yes
C(11) C(12) C(13) 106.5(8) yes
C(11) C(12) C(41) 124.1(8) yes
C(13) C(12) C(41) 129.2(9) yes
C(12) C(13) C(14) 108.1(8) yes
C(12) C(13) C(43) 121.4(9) yes
C(14) C(13) C(43) 130.2(9) yes
N(3) C(14) C(13) 109.5(8) yes
N(3) C(14) C(15) 120.0(8) yes
C(13) C(14) C(15) 130.3(9) yes
C(14) C(15) C(16) 125.9(9) yes
C(14) C(15) C(27) 117.6(8) yes
C(16) C(15) C(27) 116.4(8) yes
N(4) C(16) C(15) 120.7(8) yes
N(4) C(16) C(17) 106.5(7) yes
C(15) C(16) C(17) 132.6(9) yes
C(16) C(17) C(18) 106.8(8) yes
C(16) C(17) C(45) 130.0(7) yes
C(18) C(17) C(45) 122.7(8) yes
C(17) C(18) C(19) 108.7(8) yes
C(17) C(18) C(47) 126.3(9) yes
C(19) C(18) C(47) 125.0(7) yes
N(4) C(19) C(18) 107.6(7) yes
N(4) C(19) C(20) 122.3(8) yes
C(18) C(19) C(20) 130.0(8) yes
O(1) C(20) C(1) 109.3(8) yes
O(1) C(20) C(19) 109.7(8) yes
C(1) C(20) C(19) 110.3(6) yes
C(5) C(21) C(22) 121.3(8) yes
C(5) C(21) C(26) 120.3(7) yes
C(22) C(21) C(26) 118.2(9) yes
C(21) C(22) C(23) 120.3(8) yes
Br(1) C(23) C(22) 119.3(6) yes
Br(1) C(23) C(24) 118.7(7) yes
C(22) C(23) C(24) 121.9(8) yes
C(23) C(24) C(25) 117.5(9) yes
Br(2) C(25) C(24) 120.4(8) yes
Br(2) C(25) C(26) 118.5(6) yes
C(24) C(25) C(26) 121.1(9) yes
C(21) C(26) C(25) 120.7(7) yes
C(15) C(27) C(28) 121.5(8) yes
C(15) C(27) C(32) 120.2(7) yes
C(28) C(27) C(32) 118.2(8) yes
C(27) C(28) C(29) 121.7(9) yes
Br(3) C(29) C(28) 121.8(7) yes
Br(3) C(29) C(30) 117.0(7) yes
C(28) C(29) C(30) 121.1(7) yes
C(29) C(30) C(31) 116.7(9) yes
Br(4) C(31) C(30) 118.7(7) yes
Br(4) C(31) C(32) 119.1(6) yes
C(30) C(31) C(32) 122.2(9) yes
C(27) C(32) C(31) 120.0(7) yes
C(2) C(33) C(34) 113.3(7) yes
C(3) C(35) C(36) 111.8(8) yes
C(7) C(37) C(38) 112.6(8) yes
C(8) C(39) C(40) 111.7(7) yes
C(12) C(41) C(42) 114.0(7) yes
C(13) C(43) C(44) 113.2(7) yes
C(17) C(45) C(46) 111.5(9) yes
C(18) C(47) C(48) 116.5(9) yes
N(1) C(49) C(50A) 109.8(11) yes
N(1) C(49) C(50B) 109.4(10) yes
O(1) C(50A) C(49) 119.2(13) yes
O(1) C(50B) C(49) 115.5(15) yes
C(51) O(2) H(2OH) 109.5 no
C(52) O(3) H(3OH) 109.5 no
C(6) N(2) H(2N) 124.1 no
C(9) N(2) H(2N) 124.1 no
C(16) N(4) H(4N) 124.8 no
C(19) N(4) H(4N) 124.8 no
C(9) C(10) H(10) 114.9 no
C(11) C(10) H(10) 114.9 no
O(1) C(20) H(20) 109.2 no
C(1) C(20) H(20) 109.2 no
C(19) C(20) H(20) 109.2 no
C(21) C(22) H(22) 119.9 no
C(23) C(22) H(22) 119.9 no
C(23) C(24) H(24) 121.2 no
C(25) C(24) H(24) 121.2 no
C(21) C(26) H(26) 119.6 no
C(25) C(26) H(26) 119.6 no
C(27) C(28) H(28) 119.2 no
C(29) C(28) H(28) 119.2 no
C(29) C(30) H(30) 121.7 no
C(31) C(30) H(30) 121.7 no
C(27) C(32) H(32) 120.0 no
C(31) C(32) H(32) 120.0 no
C(2) C(33) H(33A) 108.9 no
C(2) C(33) H(33B) 108.9 no
C(34) C(33) H(33A) 108.9 no
C(34) C(33) H(33B) 108.9 no
H(33A) C(33) H(33B) 107.7 no
C(33) C(34) H(34A) 109.5 no
C(33) C(34) H(34B) 109.5 no
C(33) C(34) H(34C) 109.5 no
H(34A) C(34) H(34B) 109.5 no
H(34A) C(34) H(34C) 109.5 no
H(34B) C(34) H(34C) 109.5 no
C(3) C(35) H(35A) 109.3 no
C(3) C(35) H(35B) 109.3 no
C(36) C(35) H(35A) 109.3 no
C(36) C(35) H(35B) 109.3 no
H(35A) C(35) H(35B) 107.9 no
C(35) C(36) H(36A) 109.5 no
C(35) C(36) H(36B) 109.5 no
C(35) C(36) H(36C) 109.5 no
H(36A) C(36) H(36B) 109.5 no
H(36A) C(36) H(36C) 109.5 no
H(36B) C(36) H(36C) 109.5 no
C(7) C(37) H(37A) 109.1 no
C(7) C(37) H(37B) 109.1 no
C(38) C(37) H(37A) 109.1 no
C(38) C(37) H(37B) 109.1 no
H(37A) C(37) H(37B) 107.8 no
C(37) C(38) H(38A) 109.5 no
C(37) C(38) H(38B) 109.5 no
C(37) C(38) H(38C) 109.5 no
H(38A) C(38) H(38B) 109.5 no
H(38A) C(38) H(38C) 109.5 no
H(38B) C(38) H(38C) 109.5 no
C(8) C(39) H(39A) 109.3 no
C(8) C(39) H(39B) 109.3 no
C(40) C(39) H(39A) 109.3 no
C(40) C(39) H(39B) 109.3 no
H(39A) C(39) H(39B) 107.9 no
C(39) C(40) H(40A) 109.5 no
C(39) C(40) H(40B) 109.5 no
C(39) C(40) H(40C) 109.5 no
H(40A) C(40) H(40B) 109.5 no
H(40A) C(40) H(40C) 109.5 no
H(40B) C(40) H(40C) 109.5 no
C(12) C(41) H(41A) 108.8 no
C(12) C(41) H(41B) 108.8 no
C(42) C(41) H(41A) 108.7 no
C(42) C(41) H(41B) 108.8 no
H(41A) C(41) H(41B) 107.7 no
C(41) C(42) H(42A) 109.5 no
C(41) C(42) H(42B) 109.5 no
C(41) C(42) H(42C) 109.5 no
H(42A) C(42) H(42B) 109.5 no
H(42A) C(42) H(42C) 109.5 no
H(42B) C(42) H(42C) 109.5 no
C(13) C(43) H(43A) 108.9 no
C(13) C(43) H(43B) 108.9 no
C(44) C(43) H(43A) 108.9 no
C(44) C(43) H(43B) 108.9 no
H(43A) C(43) H(43B) 107.7 no
C(43) C(44) H(44A) 109.5 no
C(43) C(44) H(44B) 109.5 no
C(43) C(44) H(44C) 109.5 no
H(44A) C(44) H(44B) 109.5 no
H(44A) C(44) H(44C) 109.5 no
H(44B) C(44) H(44C) 109.5 no
C(17) C(45) H(45A) 109.3 no
C(17) C(45) H(45B) 109.3 no
C(46) C(45) H(45A) 109.3 no
C(46) C(45) H(45B) 109.3 no
H(45A) C(45) H(45B) 108.0 no
C(45) C(46) H(46A) 109.5 no
C(45) C(46) H(46B) 109.5 no
C(45) C(46) H(46C) 109.5 no
H(46A) C(46) H(46B) 109.5 no
H(46A) C(46) H(46C) 109.5 no
H(46B) C(46) H(46C) 109.5 no
C(18) C(47) H(47A) 108.2 no
C(18) C(47) H(47B) 108.2 no
C(48) C(47) H(47A) 108.2 no
C(48) C(47) H(47B) 108.2 no
H(47A) C(47) H(47B) 107.3 no
C(47) C(48) H(48A) 109.5 no
C(47) C(48) H(48B) 109.5 no
C(47) C(48) H(48C) 109.5 no
H(48A) C(48) H(48B) 109.5 no
H(48A) C(48) H(48C) 109.5 no
H(48B) C(48) H(48C) 109.5 no
N(1) C(49) H(49A) 109.7 no
N(1) C(49) H(49B) 109.7 no
N(1) C(49) H(49C) 109.8 no
N(1) C(49) H(49D) 109.8 no
C(50A) C(49) H(49A) 109.7 no
C(50A) C(49) H(49B) 109.7 no
C(50B) C(49) H(49C) 109.8 no
C(50B) C(49) H(49D) 109.8 no
H(49A) C(49) H(49B) 108.2 no
H(49C) C(49) H(49D) 108.2 no
O(1) C(50A) H(50A) 107.5 no
O(1) C(50A) H(50B) 107.5 no
C(49) C(50A) H(50A) 107.5 no
C(49) C(50A) H(50B) 107.5 no
H(50A) C(50A) H(50B) 107.0 no
O(1) C(50B) H(50C) 108.4 no
O(1) C(50B) H(50D) 108.4 no
C(49) C(50B) H(50C) 108.4 no
C(49) C(50B) H(50D) 108.4 no
H(50C) C(50B) H(50D) 107.5 no
O(2) C(51) H(51A) 109.5 no
O(2) C(51) H(51B) 109.5 no
O(2) C(51) H(51C) 109.5 no
H(51A) C(51) H(51B) 109.5 no
H(51A) C(51) H(51C) 109.5 no
H(51B) C(51) H(51C) 109.5 no
O(3) C(52) H(52A) 109.5 no
O(3) C(52) H(52B) 109.5 no
O(3) C(52) H(52C) 109.5 no
H(52A) C(52) H(52B) 109.5 no
H(52A) C(52) H(52C) 109.5 no
H(52B) C(52) H(52C) 109.5 no

loop_
_geom_bond_atom_site_label_1
_geom_bond_atom_site_label_2
_geom_bond_distance
_geom_bond_publ_flag
Br(1) C(23) 1.899(8) yes
Br(2) C(25) 1.876(9) yes
Br(3) C(29) 1.888(8) yes
Br(4) C(31) 1.893(10) yes
O(1) C(20) 1.414(12) yes
O(1) C(50A) 1.24(2) yes
O(1) C(50B) 1.27(2) yes
O(2) C(51) 1.411(15) yes
O(3) C(52) 1.432(14) yes
N(1) C(1) 1.392(13) yes
N(1) C(4) 1.406(13) yes
N(1) C(49) 1.433(13) yes
N(2) C(6) 1.404(12) yes
N(2) C(9) 1.366(12) yes
N(3) C(11) 1.374(12) yes
N(3) C(14) 1.411(12) yes
N(4) C(16) 1.402(12) yes
N(4) C(19) 1.362(11) yes
C(1) C(2) 1.366(14) yes
C(1) C(20) 1.501(14) yes
C(2) C(3) 1.402(14) yes
C(2) C(33) 1.512(14) yes
C(3) C(4) 1.408(14) yes
C(3) C(35) 1.526(14) yes
C(4) C(5) 1.445(14) yes
C(5) C(6) 1.373(13) yes
C(5) C(21) 1.478(14) yes
C(6) C(7) 1.462(13) yes
C(7) C(8) 1.365(13) yes
C(7) C(37) 1.516(14) yes
C(8) C(9) 1.466(14) yes
C(8) C(39) 1.490(14) yes
C(9) C(10) 1.383(13) yes
C(10) C(11) 1.413(14) yes
C(11) C(12) 1.464(13) yes
C(12) C(13) 1.345(14) yes
C(12) C(41) 1.502(13) yes
C(13) C(14) 1.449(13) yes
C(13) C(43) 1.534(14) yes
C(14) C(15) 1.390(13) yes
C(15) C(16) 1.442(13) yes
C(15) C(27) 1.490(13) yes
C(16) C(17) 1.410(14) yes
C(17) C(18) 1.418(12) yes
C(17) C(45) 1.488(14) yes
C(18) C(19) 1.387(14) yes
C(18) C(47) 1.484(13) yes
C(19) C(20) 1.488(12) yes
C(21) C(22) 1.404(12) yes
C(21) C(26) 1.403(13) yes
C(22) C(23) 1.385(15) yes
C(23) C(24) 1.402(14) yes
C(24) C(25) 1.397(12) yes
C(25) C(26) 1.395(15) yes
C(27) C(28) 1.389(11) yes
C(27) C(32) 1.393(13) yes
C(28) C(29) 1.365(14) yes
C(29) C(30) 1.403(14) yes
C(30) C(31) 1.404(11) yes
C(31) C(32) 1.375(14) yes
C(33) C(34) 1.546(11) yes
C(35) C(36) 1.526(12) yes
C(37) C(38) 1.516(12) yes
C(39) C(40) 1.535(14) yes
C(41) C(42) 1.509(13) yes
C(43) C(44) 1.510(14) yes
C(45) C(46) 1.547(15) yes
C(47) C(48) 1.503(14) yes
C(49) C(50A) 1.46(2) yes
C(49) C(50B) 1.49(2) yes
O(2) H(2OH) 0.840 no
O(3) H(3OH) 0.840 no
N(2) H(2N) 0.880 no
N(4) H(4N) 0.880 no
C(10) H(10) 0.950 no
C(20) H(20) 1.000 no
C(22) H(22) 0.950 no
C(24) H(24) 0.950 no
C(26) H(26) 0.950 no
C(28) H(28) 0.950 no
C(30) H(30) 0.950 no
C(32) H(32) 0.950 no
C(33) H(33A) 0.990 no
C(33) H(33B) 0.990 no
C(34) H(34A) 0.980 no
C(34) H(34B) 0.980 no
C(34) H(34C) 0.980 no
C(35) H(35A) 0.990 no
C(35) H(35B) 0.990 no
C(36) H(36A) 0.980 no
C(36) H(36B) 0.980 no
C(36) H(36C) 0.980 no
C(37) H(37A) 0.990 no
C(37) H(37B) 0.990 no
C(38) H(38A) 0.980 no
C(38) H(38B) 0.980 no
C(38) H(38C) 0.980 no
C(39) H(39A) 0.990 no
C(39) H(39B) 0.990 no
C(40) H(40A) 0.980 no
C(40) H(40B) 0.980 no
C(40) H(40C) 0.980 no
C(41) H(41A) 0.990 no
C(41) H(41B) 0.990 no
C(42) H(42A) 0.980 no
C(42) H(42B) 0.980 no
C(42) H(42C) 0.980 no
C(43) H(43A) 0.990 no
C(43) H(43B) 0.990 no
C(44) H(44A) 0.980 no
C(44) H(44B) 0.980 no
C(44) H(44C) 0.980 no
C(45) H(45A) 0.990 no
C(45) H(45B) 0.990 no
C(46) H(46A) 0.980 no
C(46) H(46B) 0.980 no
C(46) H(46C) 0.980 no
C(47) H(47A) 0.990 no
C(47) H(47B) 0.990 no
C(48) H(48A) 0.980 no
C(48) H(48B) 0.980 no
C(48) H(48C) 0.980 no
C(49) H(49A) 0.990 no
C(49) H(49B) 0.990 no
C(49) H(49C) 0.990 no
C(49) H(49D) 0.990 no
C(50A) H(50A) 0.990 no
C(50A) H(50B) 0.990 no
C(50B) H(50C) 0.990 no
C(50B) H(50D) 0.990 no
C(51) H(51A) 0.980 no
C(51) H(51B) 0.980 no
C(51) H(51C) 0.980 no
C(52) H(52A) 0.980 no
C(52) H(52B) 0.980 no
C(52) H(52C) 0.980 no

loop_
_geom_contact_atom_site_label_1
_geom_contact_atom_site_label_2
_geom_contact_distance
_geom_contact_site_symmetry_2
Br(2) O(1) 3.092(5) 1_545
Br(3) C(42) 3.456(10) 1_455
Br(4) C(9) 3.590(9) 2_676
Br(4) C(10) 3.353(8) 2_676
Br(4) C(11) 3.427(8) 2_676
O(1) Br(2) 3.092(5) 1_565
O(2) N(2) 3.290(11) .
O(2) N(3) 2.790(12) .
O(2) C(11) 3.462(14) .
O(2) C(14) 3.571(14) .
O(2) C(41) 3.416(14) 2_666
O(3) C(50A) 3.461(18) .
O(3) C(52) 3.149(14) 2_777
N(2) O(2) 3.290(11) .
N(2) C(41) 3.488(11) 2_666
N(3) O(2) 2.790(12) .
N(4) C(44) 3.433(13) 2_676
C(8) C(12) 3.537(11) 2_666
C(9) Br(4) 3.590(9) 2_676
C(9) C(12) 3.588(11) 2_666
C(9) C(41) 3.468(13) 2_666
C(10) Br(4) 3.353(8) 2_676
C(10) C(10) 3.382(11) 2_666
C(10) C(11) 3.596(12) 2_666
C(11) Br(4) 3.427(8) 2_676
C(11) O(2) 3.462(14) .
C(11) C(10) 3.596(12) 2_666
C(12) C(8) 3.537(11) 2_666
C(12) C(9) 3.588(11) 2_666
C(14) O(2) 3.571(14) .
C(41) O(2) 3.416(14) 2_666
C(41) N(2) 3.488(11) 2_666
C(41) C(9) 3.468(13) 2_666
C(42) Br(3) 3.456(10) 1_655
C(44) N(4) 3.433(13) 2_676
C(50A) O(3) 3.461(18) .
C(52) O(3) 3.149(14) 2_777
C(52) C(52) 3.243(15) 2_777
Br(1) H(36A) 3.465 2_667
Br(1) H(37B) 3.386 2_767
Br(1) H(38A) 3.340 2_767
Br(2) H(20) 3.460 1_545
Br(2) H(33B) 3.071 2_667
Br(2) H(34A) 3.520 2_667
Br(2) H(43A) 3.516 2_666
Br(2) H(44A) 3.514 2_666
Br(2) H(48C) 3.328 1_545
Br(2) H(50A) 3.531 1_545
Br(3) H(37A) 3.561 2_666
Br(3) H(40A) 3.421 1_455
Br(3) H(40C) 3.248 1_455
Br(3) H(42A) 3.210 1_455
Br(3) H(42B) 2.972 1_455
Br(4) H(40C) 3.032 2_676
Br(4) H(42B) 3.120 2_676
Br(4) H(46A) 3.173 2_576
Br(4) H(49A) 3.216 2_676
Br(4) H(49C) 3.530 2_676
Br(4) H(50D) 3.003 2_676
O(1) H(44A) 2.802 2_676
O(2) H(2N) 2.765 .
O(2) H(4N) 3.564 .
O(2) H(10) 3.007 2_666
O(2) H(36C) 3.084 .
O(2) H(39A) 2.785 2_666
O(2) H(41B) 2.549 2_666
O(2) H(42A) 3.226 2_666
O(3) H(3OH) 3.565 2_777
O(3) H(22) 3.155 2_777
O(3) H(46B) 3.596 1_655
O(3) H(47B) 2.929 1_655
O(3) H(49B) 3.572 .
O(3) H(49D) 3.267 .
O(3) H(49D) 3.557 2_777
O(3) H(50A) 2.838 .
O(3) H(50B) 3.197 .
O(3) H(50C) 3.384 .
O(3) H(52A) 3.417 2_777
O(3) H(52B) 2.259 2_777
N(2) H(2OH) 3.001 .
N(2) H(41A) 3.349 2_666
N(2) H(41B) 2.776 2_666
N(3) H(2OH) 1.980 .
N(3) H(39A) 3.320 2_666
N(4) H(2OH) 3.163 .
N(4) H(44A) 3.065 2_676
N(4) H(44B) 3.289 2_676
N(4) H(44C) 3.380 2_676
N(4) H(51B) 3.384 .
C(2) H(47A) 3.173 2_677
C(2) H(48A) 3.538 2_677
C(3) H(48A) 3.224 2_677
C(6) H(41A) 3.100 2_666
C(6) H(41B) 3.232 2_666
C(7) H(41A) 3.277 2_666
C(7) H(43A) 3.527 2_666
C(8) H(41A) 3.497 2_666
C(8) H(41B) 3.431 2_666
C(9) H(2OH) 3.473 .
C(9) H(41A) 3.525 2_666
C(9) H(41B) 2.831 2_666
C(10) H(2OH) 3.369 .
C(10) H(10) 3.246 2_666
C(10) H(41B) 3.257 2_666
C(11) H(2OH) 2.813 .
C(11) H(10) 3.302 2_666
C(11) H(39A) 3.400 2_666
C(12) H(39A) 3.451 2_666
C(13) H(39A) 3.380 2_666
C(13) H(39B) 3.528 2_666
C(14) H(2OH) 2.823 .
C(14) H(39A) 3.270 2_666
C(15) H(2OH) 3.274 .
C(15) H(44C) 3.501 2_676
C(16) H(2OH) 3.356 .
C(16) H(44B) 3.239 2_676
C(16) H(44C) 3.409 2_676
C(16) H(51B) 3.208 .
C(17) H(44B) 3.277 2_676
C(17) H(51B) 3.593 .
C(18) H(44B) 3.288 2_676
C(19) H(44A) 3.135 2_676
C(19) H(44B) 3.314 2_676
C(20) H(33A) 3.291 2_677
C(20) H(33B) 3.425 2_677
C(20) H(44A) 3.522 2_676
C(22) H(3OH) 3.383 2_777
C(22) H(48A) 3.574 2_677
C(23) H(36A) 3.250 2_667
C(24) H(34B) 3.313 2_667
C(24) H(35B) 3.303 2_667
C(24) H(38A) 3.453 2_767
C(25) H(35B) 3.284 2_667
C(26) H(41A) 3.316 2_666
C(26) H(43A) 3.367 2_666
C(28) H(39B) 3.287 2_666
C(30) H(45A) 3.326 2_576
C(30) H(46A) 3.374 2_576
C(31) H(50D) 3.569 2_676
C(32) H(44C) 3.551 2_676
C(33) H(20) 2.849 2_677
C(33) H(33A) 3.438 2_677
C(33) H(47A) 2.925 2_677
C(34) H(24) 3.390 2_667
C(34) H(38A) 3.301 1_455
C(34) H(51B) 3.034 .
C(34) H(52A) 3.597 1_455
C(34) H(52C) 3.211 1_455
C(35) H(35A) 3.280 2_667
C(35) H(36A) 3.459 2_667
C(35) H(48A) 3.207 2_677
C(36) H(35A) 3.332 2_667
C(36) H(42A) 3.034 2_666
C(36) H(51C) 3.560 .
C(38) H(24) 3.280 2_767
C(38) H(34B) 3.463 1_655
C(38) H(51C) 3.356 1_655
C(39) H(28) 3.310 2_666
C(39) H(40A) 3.266 2_766
C(39) H(51A) 3.033 2_666
C(40) H(28) 3.246 1_655
C(40) H(39B) 3.528 2_766
C(40) H(40A) 2.935 2_766
C(40) H(46C) 3.548 1_655
C(40) H(51A) 3.557 1_655
C(40) H(51A) 3.205 2_666
C(41) H(26) 3.411 2_666
C(41) H(36B) 3.268 2_666
C(42) H(36B) 3.321 2_666
C(42) H(48B) 3.188 2_676
C(43) H(26) 3.477 2_666
C(44) H(32) 3.174 2_676
C(44) H(50D) 3.488 2_676
C(45) H(30) 2.938 2_576
C(46) H(30) 3.171 2_576
C(46) H(38C) 3.130 1_455
C(46) H(40B) 3.591 1_455
C(46) H(51B) 3.550 .
C(46) H(52A) 3.246 1_455
C(47) H(33B) 3.264 2_677
C(47) H(52C) 2.946 1_455
C(48) H(33B) 3.229 2_677
C(48) H(35B) 3.542 2_677
C(48) H(36A) 3.468 1_565
C(48) H(42C) 3.334 2_676
C(49) H(52A) 3.441 .
C(50A) H(44A) 3.571 2_676
C(50A) H(52B) 3.128 2_777
C(50B) H(44A) 3.055 2_676
C(51) H(34B) 3.408 .
C(51) H(34C) 3.263 .
C(51) H(36C) 3.138 .
C(51) H(38A) 3.387 1_455
C(51) H(38C) 3.501 1_455
C(51) H(39A) 3.014 2_666
C(51) H(40A) 3.391 2_666
C(51) H(40B) 3.565 1_455
C(51) H(46C) 3.530 .
C(52) H(3OH) 2.900 2_777
C(52) H(34A) 2.967 1_655
C(52) H(46B) 3.092 1_655
C(52) H(47B) 2.808 1_655
C(52) H(49B) 3.329 .
C(52) H(49D) 3.195 .
C(52) H(49D) 3.417 2_777
C(52) H(50A) 3.424 .
C(52) H(50A) 2.872 2_777
C(52) H(52B) 2.577 2_777
H(2N) O(2) 2.765 .
H(2N) H(2OH) 2.380 .
H(2N) H(41B) 2.990 2_666
H(2OH) N(2) 3.001 .
H(2OH) N(3) 1.980 .
H(2OH) N(4) 3.163 .
H(2OH) C(9) 3.473 .
H(2OH) C(10) 3.369 .
H(2OH) C(11) 2.813 .
H(2OH) C(14) 2.823 .
H(2OH) C(15) 3.274 .
H(2OH) C(16) 3.356 .
H(2OH) H(2N) 2.380 .
H(2OH) H(4N) 2.833 .
H(2OH) H(10) 3.187 2_666
H(2OH) H(39A) 2.799 2_666
H(2OH) H(41B) 2.900 2_666
H(3OH) O(3) 3.565 2_777
H(3OH) C(22) 3.383 2_777
H(3OH) C(52) 2.900 2_777
H(3OH) H(22) 2.521 2_777
H(3OH) H(47B) 3.312 1_655
H(3OH) H(49B) 3.105 2_777
H(3OH) H(49D) 2.928 2_777
H(3OH) H(50A) 3.188 .
H(3OH) H(50A) 3.355 2_777
H(3OH) H(52A) 2.933 2_777
H(3OH) H(52B) 2.126 2_777
H(4N) O(2) 3.564 .
H(4N) H(2OH) 2.833 .
H(4N) H(44A) 3.160 2_676
H(4N) H(44C) 3.458 2_676
H(4N) H(51B) 3.592 .
H(10) O(2) 3.007 2_666
H(10) C(10) 3.246 2_666
H(10) C(11) 3.302 2_666
H(10) H(2OH) 3.187 2_666
H(10) H(10) 3.383 2_666
H(20) Br(2) 3.460 1_565
H(20) C(33) 2.849 2_677
H(20) H(33A) 2.346 2_677
H(20) H(33B) 2.464 2_677
H(22) O(3) 3.155 2_777
H(22) H(3OH) 2.521 2_777
H(22) H(48A) 3.015 2_677
H(24) C(34) 3.390 2_667
H(24) C(38) 3.280 2_767
H(24) H(34A) 3.197 2_667
H(24) H(34B) 2.725 2_667
H(24) H(35B) 3.488 2_667
H(24) H(38A) 2.609 2_767
H(24) H(38B) 3.084 2_767
H(26) C(41) 3.411 2_666
H(26) C(43) 3.477 2_666
H(26) H(41A) 2.427 2_666
H(26) H(43A) 2.489 2_666
H(28) C(39) 3.310 2_666
H(28) C(40) 3.246 1_455
H(28) H(39A) 3.289 2_666
H(28) H(39B) 2.483 2_666
H(28) H(40A) 2.932 1_455
H(28) H(40B) 3.003 1_455
H(28) H(40C) 3.263 1_455
H(28) H(51A) 3.329 .
H(30) C(45) 2.938 2_576
H(30) C(46) 3.171 2_576
H(30) H(45A) 2.555 2_576
H(30) H(45B) 2.742 2_576
H(30) H(46A) 2.548 2_576
H(30) H(50B) 3.519 2_676
H(30) H(50C) 3.374 2_676
H(32) C(44) 3.174 2_676
H(32) H(42C) 3.147 2_676
H(32) H(44B) 2.740 2_676
H(32) H(44C) 2.734 2_676
H(33A) C(20) 3.291 2_677
H(33A) C(33) 3.438 2_677
H(33A) H(20) 2.346 2_677
H(33A) H(33A) 2.593 2_677
H(33A) H(47A) 2.732 2_677
H(33A) H(52C) 3.251 1_455
H(33B) Br(2) 3.071 2_667
H(33B) C(20) 3.425 2_677
H(33B) C(47) 3.264 2_677
H(33B) C(48) 3.229 2_677
H(33B) H(20) 2.464 2_677
H(33B) H(47A) 2.511 2_677
H(33B) H(48A) 3.187 2_677
H(33B) H(48C) 2.797 2_677
H(34A) Br(2) 3.520 2_667
H(34A) C(52) 2.967 1_455
H(34A) H(24) 3.197 2_667
H(34A) H(38A) 3.237 1_455
H(34A) H(38B) 3.493 1_455
H(34A) H(38C) 3.501 1_455
H(34A) H(52A) 2.780 1_455
H(34A) H(52B) 3.196 1_455
H(34A) H(52C) 2.472 1_455
H(34B) C(24) 3.313 2_667
H(34B) C(38) 3.463 1_455
H(34B) C(51) 3.408 .
H(34B) H(24) 2.725 2_667
H(34B) H(38A) 2.730 1_455
H(34B) H(38C) 3.506 1_455
H(34B) H(51B) 2.844 .
H(34B) H(51C) 3.122 .
H(34C) C(51) 3.263 .
H(34C) H(38A) 3.429 1_455
H(34C) H(38C) 3.476 1_455
H(34C) H(51B) 2.368 .
H(34C) H(51C) 3.426 .
H(34C) H(52A) 3.570 1_455
H(34C) H(52C) 3.264 1_455
H(35A) C(35) 3.280 2_667
H(35A) C(36) 3.332 2_667
H(35A) H(35A) 2.834 2_667
H(35A) H(35B) 3.199 2_667
H(35A) H(36A) 2.626 2_667
H(35A) H(48A) 2.869 2_677
H(35B) C(24) 3.303 2_667
H(35B) C(25) 3.284 2_667
H(35B) C(48) 3.542 2_677
H(35B) H(24) 3.488 2_667
H(35B) H(35A) 3.199 2_667
H(35B) H(36A) 3.435 2_667
H(35B) H(48A) 3.041 2_677
H(35B) H(48C) 3.143 2_677
H(36A) Br(1) 3.465 2_667
H(36A) C(23) 3.250 2_667
H(36A) C(35) 3.459 2_667
H(36A) C(48) 3.468 1_545
H(36A) H(35A) 2.626 2_667
H(36A) H(35B) 3.435 2_667
H(36A) H(42A) 3.088 2_666
H(36A) H(48A) 3.008 1_545
H(36A) H(48B) 3.387 1_545
H(36A) H(48C) 3.450 1_545
H(36B) C(41) 3.268 2_666
H(36B) C(42) 3.321 2_666
H(36B) H(41A) 2.800 2_666
H(36B) H(41B) 3.191 2_666
H(36B) H(42A) 2.644 2_666
H(36C) O(2) 3.084 .
H(36C) C(51) 3.138 .
H(36C) H(42A) 2.871 2_666
H(36C) H(51B) 3.272 .
H(36C) H(51C) 2.617 .
H(37A) Br(3) 3.561 2_666
H(37A) H(40A) 3.565 2_766
H(37A) H(51C) 3.274 1_655
H(37B) Br(1) 3.386 2_767
H(37B) H(43A) 3.220 2_666
H(38A) Br(1) 3.340 2_767
H(38A) C(24) 3.453 2_767
H(38A) C(34) 3.301 1_655
H(38A) C(51) 3.387 1_655
H(38A) H(24) 2.609 2_767
H(38A) H(34A) 3.237 1_655
H(38A) H(34B) 2.730 1_655
H(38A) H(34C) 3.429 1_655
H(38A) H(51B) 3.258 1_655
H(38A) H(51C) 2.745 1_655
H(38B) H(24) 3.084 2_767
H(38B) H(34A) 3.493 1_655
H(38B) H(52A) 3.393 .
H(38C) C(46) 3.130 1_655
H(38C) C(51) 3.501 1_655
H(38C) H(34A) 3.501 1_655
H(38C) H(34B) 3.506 1_655
H(38C) H(34C) 3.476 1_655
H(38C) H(46A) 3.317 1_655
H(38C) H(46B) 2.753 1_655
H(38C) H(46C) 2.830 1_655
H(38C) H(51A) 3.483 1_655
H(38C) H(51B) 3.203 1_655
H(38C) H(51C) 3.242 1_655
H(38C) H(52A) 3.478 .
H(39A) O(2) 2.785 2_666
H(39A) N(3) 3.320 2_666
H(39A) C(11) 3.400 2_666
H(39A) C(12) 3.451 2_666
H(39A) C(13) 3.380 2_666
H(39A) C(14) 3.270 2_666
H(39A) C(51) 3.014 2_666
H(39A) H(2OH) 2.799 2_666
H(39A) H(28) 3.289 2_666
H(39A) H(51A) 2.394 2_666
H(39A) H(51C) 3.578 2_666
H(39B) C(13) 3.528 2_666
H(39B) C(28) 3.287 2_666
H(39B) C(40) 3.528 2_766
H(39B) H(28) 2.483 2_666
H(39B) H(40A) 2.707 2_766
H(39B) H(40B) 3.522 2_766
H(39B) H(43B) 3.494 2_666
H(39B) H(51A) 3.159 2_666
H(40A) Br(3) 3.421 1_655
H(40A) C(39) 3.266 2_766
H(40A) C(40) 2.935 2_766
H(40A) C(51) 3.391 2_666
H(40A) H(28) 2.932 1_655
H(40A) H(37A) 3.565 2_766
H(40A) H(39B) 2.707 2_766
H(40A) H(40A) 2.408 2_766
H(40A) H(40B) 2.872 2_766
H(40A) H(51A) 3.502 1_655
H(40A) H(51A) 2.624 2_666
H(40A) H(51C) 3.418 2_666
H(40B) C(46) 3.591 1_655
H(40B) C(51) 3.565 1_655
H(40B) H(28) 3.003 1_655
H(40B) H(39B) 3.522 2_766
H(40B) H(40A) 2.872 2_766
H(40B) H(46C) 2.736 1_655
H(40B) H(51A) 2.777 1_655
H(40C) Br(3) 3.248 1_655
H(40C) Br(4) 3.032 2_676
H(40C) H(28) 3.263 1_655
H(40C) H(46C) 3.530 1_655
H(40C) H(51A) 3.544 2_666
H(41A) N(2) 3.349 2_666
H(41A) C(6) 3.100 2_666
H(41A) C(7) 3.277 2_666
H(41A) C(8) 3.497 2_666
H(41A) C(9) 3.525 2_666
H(41A) C(26) 3.316 2_666
H(41A) H(26) 2.427 2_666
H(41A) H(36B) 2.800 2_666
H(41B) O(2) 2.549 2_666
H(41B) N(2) 2.776 2_666
H(41B) C(6) 3.232 2_666
H(41B) C(8) 3.431 2_666
H(41B) C(9) 2.831 2_666
H(41B) C(10) 3.257 2_666
H(41B) H(2N) 2.990 2_666
H(41B) H(2OH) 2.900 2_666
H(41B) H(36B) 3.191 2_666
H(42A) Br(3) 3.210 1_655
H(42A) O(2) 3.226 2_666
H(42A) C(36) 3.034 2_666
H(42A) H(36A) 3.088 2_666
H(42A) H(36B) 2.644 2_666
H(42A) H(36C) 2.871 2_666
H(42A) H(48B) 2.957 2_676
H(42A) H(51C) 3.219 2_666
H(42B) Br(3) 2.972 1_655
H(42B) Br(4) 3.120 2_676
H(42C) C(48) 3.334 2_676
H(42C) H(32) 3.147 2_676
H(42C) H(48B) 2.543 2_676
H(42C) H(48C) 3.288 2_676
H(43A) Br(2) 3.516 2_666
H(43A) C(7) 3.527 2_666
H(43A) C(26) 3.367 2_666
H(43A) H(26) 2.489 2_666
H(43A) H(37B) 3.220 2_666
H(43B) H(39B) 3.494 2_666
H(44A) Br(2) 3.514 2_666
H(44A) O(1) 2.802 2_676
H(44A) N(4) 3.065 2_676
H(44A) C(19) 3.135 2_676
H(44A) C(20) 3.522 2_676
H(44A) C(50A) 3.571 2_676
H(44A) C(50B) 3.055 2_676
H(44A) H(4N) 3.160 2_676
H(44A) H(50B) 3.297 2_676
H(44A) H(50C) 3.155 2_676
H(44A) H(50D) 2.639 2_676
H(44B) N(4) 3.289 2_676
H(44B) C(16) 3.239 2_676
H(44B) C(17) 3.277 2_676
H(44B) C(18) 3.288 2_676
H(44B) C(19) 3.314 2_676
H(44B) H(32) 2.740 2_676
H(44B) H(48B) 3.413 2_676
H(44B) H(48C) 3.315 2_676
H(44C) N(4) 3.380 2_676
H(44C) C(15) 3.501 2_676
H(44C) C(16) 3.409 2_676
H(44C) C(32) 3.551 2_676
H(44C) H(4N) 3.458 2_676
H(44C) H(32) 2.734 2_676
H(44C) H(44C) 3.261 2_676
H(44C) H(50D) 3.537 2_676
H(45A) C(30) 3.326 2_576
H(45A) H(30) 2.555 2_576
H(45B) H(30) 2.742 2_576
H(46A) Br(4) 3.173 2_576
H(46A) C(30) 3.374 2_576
H(46A) H(30) 2.548 2_576
H(46A) H(38C) 3.317 1_455
H(46A) H(49A) 3.283 1_455
H(46A) H(49B) 3.535 1_455
H(46A) H(49C) 3.213 1_455
H(46A) H(50B) 3.313 1_455
H(46A) H(50C) 3.246 1_455
H(46A) H(52A) 3.240 1_455
H(46B) O(3) 3.596 1_455
H(46B) C(52) 3.092 1_455
H(46B) H(38C) 2.753 1_455
H(46B) H(51B) 3.337 .
H(46B) H(52A) 2.442 1_455
H(46B) H(52C) 3.022 1_455
H(46C) C(40) 3.548 1_455
H(46C) C(51) 3.530 .
H(46C) H(38C) 2.830 1_455
H(46C) H(40B) 2.736 1_455
H(46C) H(40C) 3.530 1_455
H(46C) H(51A) 3.216 .
H(46C) H(51B) 2.954 .
H(47A) C(2) 3.173 2_677
H(47A) C(33) 2.925 2_677
H(47A) H(33A) 2.732 2_677
H(47A) H(33B) 2.511 2_677
H(47A) H(52C) 2.914 1_455
H(47B) O(3) 2.929 1_455
H(47B) C(52) 2.808 1_455
H(47B) H(3OH) 3.312 1_455
H(47B) H(52A) 3.082 1_455
H(47B) H(52C) 2.136 1_455
H(48A) C(2) 3.538 2_677
H(48A) C(3) 3.224 2_677
H(48A) C(22) 3.574 2_677
H(48A) C(35) 3.207 2_677
H(48A) H(22) 3.015 2_677
H(48A) H(33B) 3.187 2_677
H(48A) H(35A) 2.869 2_677
H(48A) H(35B) 3.041 2_677
H(48A) H(36A) 3.008 1_565
H(48B) C(42) 3.188 2_676
H(48B) H(36A) 3.387 1_565
H(48B) H(42A) 2.957 2_676
H(48B) H(42C) 2.543 2_676
H(48B) H(44B) 3.413 2_676
H(48C) Br(2) 3.328 1_565
H(48C) H(33B) 2.797 2_677
H(48C) H(35B) 3.143 2_677
H(48C) H(36A) 3.450 1_565
H(48C) H(42C) 3.288 2_676
H(48C) H(44B) 3.315 2_676
H(49A) Br(4) 3.216 2_676
H(49A) H(46A) 3.283 1_655
H(49B) O(3) 3.572 .
H(49B) C(52) 3.329 .
H(49B) H(3OH) 3.105 2_777
H(49B) H(46A) 3.535 1_655
H(49B) H(52A) 2.608 .
H(49B) H(52B) 3.482 .
H(49B) H(52B) 3.285 2_777
H(49C) Br(4) 3.530 2_676
H(49C) H(46A) 3.213 1_655
H(49C) H(52A) 3.486 .
H(49D) O(3) 3.267 .
H(49D) O(3) 3.557 2_777
H(49D) C(52) 3.195 .
H(49D) C(52) 3.417 2_777
H(49D) H(3OH) 2.928 2_777
H(49D) H(52A) 2.607 .
H(49D) H(52B) 3.311 .
H(49D) H(52B) 2.829 2_777
H(49D) H(52C) 3.449 2_777
H(50A) Br(2) 3.531 1_565
H(50A) O(3) 2.838 .
H(50A) C(52) 3.424 .
H(50A) C(52) 2.872 2_777
H(50A) H(3OH) 3.188 .
H(50A) H(3OH) 3.355 2_777
H(50A) H(52A) 3.248 .
H(50A) H(52B) 3.523 .
H(50A) H(52B) 2.156 2_777
H(50A) H(52C) 2.792 2_777
H(50B) O(3) 3.197 .
H(50B) H(30) 3.519 2_676
H(50B) H(44A) 3.297 2_676
H(50B) H(46A) 3.313 1_655
H(50B) H(52A) 3.521 .
H(50B) H(52B) 3.519 2_777
H(50C) O(3) 3.384 .
H(50C) H(30) 3.374 2_676
H(50C) H(44A) 3.155 2_676
H(50C) H(46A) 3.246 1_655
H(50D) Br(4) 3.003 2_676
H(50D) C(31) 3.569 2_676
H(50D) C(44) 3.488 2_676
H(50D) H(44A) 2.639 2_676
H(50D) H(44C) 3.537 2_676
H(51A) C(39) 3.033 2_666
H(51A) C(40) 3.557 1_455
H(51A) C(40) 3.205 2_666
H(51A) H(28) 3.329 .
H(51A) H(38C) 3.483 1_455
H(51A) H(39A) 2.394 2_666
H(51A) H(39B) 3.159 2_666
H(51A) H(40A) 3.502 1_455
H(51A) H(40A) 2.624 2_666
H(51A) H(40B) 2.777 1_455
H(51A) H(40C) 3.544 2_666
H(51A) H(46C) 3.216 .
H(51B) N(4) 3.384 .
H(51B) C(16) 3.208 .
H(51B) C(17) 3.593 .
H(51B) C(34) 3.034 .
H(51B) C(46) 3.550 .
H(51B) H(4N) 3.592 .
H(51B) H(34B) 2.844 .
H(51B) H(34C) 2.368 .
H(51B) H(36C) 3.272 .
H(51B) H(38A) 3.258 1_455
H(51B) H(38C) 3.203 1_455
H(51B) H(46B) 3.337 .
H(51B) H(46C) 2.954 .
H(51C) C(36) 3.560 .
H(51C) C(38) 3.356 1_455
H(51C) H(34B) 3.122 .
H(51C) H(34C) 3.426 .
H(51C) H(36C) 2.617 .
H(51C) H(37A) 3.274 1_455
H(51C) H(38A) 2.745 1_455
H(51C) H(38C) 3.242 1_455
H(51C) H(39A) 3.578 2_666
H(51C) H(40A) 3.418 2_666
H(51C) H(42A) 3.219 2_666
H(52A) O(3) 3.417 2_777
H(52A) C(34) 3.597 1_655
H(52A) C(46) 3.246 1_655
H(52A) C(49) 3.441 .
H(52A) H(3OH) 2.933 2_777
H(52A) H(34A) 2.780 1_655
H(52A) H(34C) 3.570 1_655
H(52A) H(38B) 3.393 .
H(52A) H(38C) 3.478 .
H(52A) H(46A) 3.240 1_655
H(52A) H(46B) 2.442 1_655
H(52A) H(47B) 3.082 1_655
H(52A) H(49B) 2.608 .
H(52A) H(49C) 3.486 .
H(52A) H(49D) 2.607 .
H(52A) H(50A) 3.248 .
H(52A) H(50B) 3.521 .
H(52A) H(52B) 2.949 2_777
H(52B) O(3) 2.259 2_777
H(52B) C(50A) 3.128 2_777
H(52B) C(52) 2.577 2_777
H(52B) H(3OH) 2.126 2_777
H(52B) H(34A) 3.196 1_655
H(52B) H(49B) 3.482 .
H(52B) H(49B) 3.285 2_777
H(52B) H(49D) 3.311 .
H(52B) H(49D) 2.829 2_777
H(52B) H(50A) 3.523 .
H(52B) H(50A) 2.156 2_777
H(52B) H(50B) 3.519 2_777
H(52B) H(52A) 2.949 2_777
H(52B) H(52B) 2.165 2_777
H(52B) H(52C) 3.447 2_777
H(52C) C(34) 3.211 1_655
H(52C) C(47) 2.946 1_655
H(52C) H(33A) 3.251 1_655
H(52C) H(34A) 2.472 1_655
H(52C) H(34C) 3.264 1_655
H(52C) H(46B) 3.022 1_655
H(52C) H(47A) 2.914 1_655
H(52C) H(47B) 2.136 1_655
H(52C) H(49D) 3.449 2_777
H(52C) H(50A) 2.792 2_777
H(52C) H(52B) 3.447 2_777

loop_
_geom_torsion_atom_site_label_1
_geom_torsion_atom_site_label_2
_geom_torsion_atom_site_label_3
_geom_torsion_atom_site_label_4
_geom_torsion
C(20) O(1) C(50A) C(49) 43(2)
C(50A) O(1) C(20) C(1) -12.7(14)
C(50A) O(1) C(20) C(19) -133.7(12)
C(20) O(1) C(50B) C(49) -48.0(17)
C(50B) O(1) C(20) C(1) 35.2(15)
C(50B) O(1) C(20) C(19) -85.8(14)
C(1) N(1) C(4) C(3) 2.0(8)
C(1) N(1) C(4) C(5) 175.9(7)
C(4) N(1) C(1) C(2) -2.5(9)
C(4) N(1) C(1) C(20) -176.5(6)
C(1) N(1) C(49) C(50A) 1.6(13)
C(1) N(1) C(49) C(50B) -33.1(12)
C(49) N(1) C(1) C(2) -160.7(8)
C(49) N(1) C(1) C(20) 25.4(11)
C(4) N(1) C(49) C(50A) -152.1(10)
C(4) N(1) C(49) C(50B) 173.2(9)
C(49) N(1) C(4) C(3) 158.9(7)
C(49) N(1) C(4) C(5) -27.2(12)
C(6) N(2) C(9) C(8) -5.8(9)
C(6) N(2) C(9) C(10) 174.6(8)
C(9) N(2) C(6) C(5) -177.6(7)
C(9) N(2) C(6) C(7) 7.1(9)
C(11) N(3) C(14) C(13) -0.3(8)
C(11) N(3) C(14) C(15) -176.6(7)
C(14) N(3) C(11) C(10) 178.8(8)
C(14) N(3) C(11) C(12) -0.2(7)
C(16) N(4) C(19) C(18) 1.5(10)
C(16) N(4) C(19) C(20) 178.0(8)
C(19) N(4) C(16) C(15) 172.2(8)
C(19) N(4) C(16) C(17) -2.8(10)
N(1) C(1) C(2) C(3) 2.1(9)
N(1) C(1) C(2) C(33) -175.7(7)
N(1) C(1) C(20) O(1) -21.1(10)
N(1) C(1) C(20) C(19) 99.6(9)
C(2) C(1) C(20) O(1) 166.7(8)
C(2) C(1) C(20) C(19) -72.7(12)
C(20) C(1) C(2) C(3) 174.9(8)
C(20) C(1) C(2) C(33) -2.9(14)
C(1) C(2) C(3) C(4) -0.9(9)
C(1) C(2) C(3) C(35) -174.8(8)
C(1) C(2) C(33) C(34) 98.2(10)
C(3) C(2) C(33) C(34) -79.3(11)
C(33) C(2) C(3) C(4) 176.9(7)
C(33) C(2) C(3) C(35) 2.9(13)
C(2) C(3) C(4) N(1) -0.7(9)
C(2) C(3) C(4) C(5) -173.7(8)
C(2) C(3) C(35) C(36) 106.0(10)
C(4) C(3) C(35) C(36) -66.9(12)
C(35) C(3) C(4) N(1) 173.5(7)
C(35) C(3) C(4) C(5) 0.4(11)
N(1) C(4) C(5) C(6) -45.3(11)
N(1) C(4) C(5) C(21) 139.4(8)
C(3) C(4) C(5) C(6) 127.1(10)
C(3) C(4) C(5) C(21) -48.3(12)
C(4) C(5) C(6) N(2) -12.8(12)
C(4) C(5) C(6) C(7) 160.9(9)
C(4) C(5) C(21) C(22) -40.7(12)
C(4) C(5) C(21) C(26) 134.4(9)
C(6) C(5) C(21) C(22) 144.0(9)
C(6) C(5) C(21) C(26) -40.9(13)
C(21) C(5) C(6) N(2) 162.4(7)
C(21) C(5) C(6) C(7) -23.9(14)
N(2) C(6) C(7) C(8) -5.6(9)
N(2) C(6) C(7) C(37) 165.1(8)
C(5) C(6) C(7) C(8) 179.9(7)
C(5) C(6) C(7) C(37) -9.4(16)
C(6) C(7) C(8) C(9) 2.3(9)
C(6) C(7) C(8) C(39) 178.0(8)
C(6) C(7) C(37) C(38) -59.6(13)
C(8) C(7) C(37) C(38) 109.7(10)
C(37) C(7) C(8) C(9) -168.7(8)
C(37) C(7) C(8) C(39) 7.1(14)
C(7) C(8) C(9) N(2) 2.0(9)
C(7) C(8) C(9) C(10) -178.4(8)
C(7) C(8) C(39) C(40) -95.0(12)
C(9) C(8) C(39) C(40) 80.2(10)
C(39) C(8) C(9) N(2) -174.0(7)
C(39) C(8) C(9) C(10) 5.6(13)
N(2) C(9) C(10) C(11) 7.1(16)
C(8) C(9) C(10) C(11) -172.4(9)
C(9) C(10) C(11) N(3) -2.7(15)
C(9) C(10) C(11) C(12) 176.2(8)
N(3) C(11) C(12) C(13) 0.7(9)
N(3) C(11) C(12) C(41) 177.1(7)
C(10) C(11) C(12) C(13) -178.4(8)
C(10) C(11) C(12) C(41) -1.9(13)
C(11) C(12) C(13) C(14) -0.8(9)
C(11) C(12) C(13) C(43) 173.4(7)
C(11) C(12) C(41) C(42) -78.0(11)
C(13) C(12) C(41) C(42) 97.6(11)
C(41) C(12) C(13) C(14) -177.0(8)
C(41) C(12) C(13) C(43) -2.8(13)
C(12) C(13) C(14) N(3) 0.8(9)
C(12) C(13) C(14) C(15) 176.6(8)
C(12) C(13) C(43) C(44) -92.3(10)
C(14) C(13) C(43) C(44) 80.5(12)
C(43) C(13) C(14) N(3) -172.8(8)
C(43) C(13) C(14) C(15) 3.0(15)
N(3) C(14) C(15) C(16) 13.0(14)
N(3) C(14) C(15) C(27) -171.6(7)
C(13) C(14) C(15) C(16) -162.4(9)
C(13) C(14) C(15) C(27) 13.0(14)
C(14) C(15) C(16) N(4) 14.2(15)
C(14) C(15) C(16) C(17) -172.2(10)
C(14) C(15) C(27) C(28) 68.4(12)
C(14) C(15) C(27) C(32) -110.0(10)
C(16) C(15) C(27) C(28) -115.8(10)
C(16) C(15) C(27) C(32) 65.8(12)
C(27) C(15) C(16) N(4) -161.2(8)
C(27) C(15) C(16) C(17) 12.4(15)
N(4) C(16) C(17) C(18) 3.0(10)
N(4) C(16) C(17) C(45) -169.1(9)
C(15) C(16) C(17) C(18) -171.2(10)
C(15) C(16) C(17) C(45) 16.6(18)
C(16) C(17) C(18) C(19) -2.2(11)
C(16) C(17) C(18) C(47) 176.3(9)
C(16) C(17) C(45) C(46) 80.4(13)
C(18) C(17) C(45) C(46) -90.7(11)
C(45) C(17) C(18) C(19) 170.6(9)
C(45) C(17) C(18) C(47) -10.9(15)
C(17) C(18) C(19) N(4) 0.5(10)
C(17) C(18) C(19) C(20) -175.7(9)
C(17) C(18) C(47) C(48) -78.4(12)
C(19) C(18) C(47) C(48) 99.8(12)
C(47) C(18) C(19) N(4) -178.0(9)
C(47) C(18) C(19) C(20) 5.8(16)
N(4) C(19) C(20) O(1) 58.7(11)
N(4) C(19) C(20) C(1) -61.7(11)
C(18) C(19) C(20) O(1) -125.6(10)
C(18) C(19) C(20) C(1) 114.0(11)
C(5) C(21) C(22) C(23) -179.8(6)
C(5) C(21) C(26) C(25) -179.7(7)
C(22) C(21) C(26) C(25) -4.5(14)
C(26) C(21) C(22) C(23) 5.0(14)
C(21) C(22) C(23) Br(1) 179.7(6)
C(21) C(22) C(23) C(24) -1.6(15)
Br(1) C(23) C(24) C(25) 176.3(7)
C(22) C(23) C(24) C(25) -2.4(15)
C(23) C(24) C(25) Br(2) -178.2(7)
C(23) C(24) C(25) C(26) 2.9(15)
Br(2) C(25) C(26) C(21) -178.4(7)
C(24) C(25) C(26) C(21) 0.5(13)
C(15) C(27) C(28) C(29) -173.5(9)
C(15) C(27) C(32) C(31) 174.1(9)
C(28) C(27) C(32) C(31) -4.3(14)
C(32) C(27) C(28) C(29) 4.9(14)
C(27) C(28) C(29) Br(3) 173.3(7)
C(27) C(28) C(29) C(30) -2.5(16)
Br(3) C(29) C(30) C(31) -176.5(7)
C(28) C(29) C(30) C(31) -0.5(12)
C(29) C(30) C(31) Br(4) 179.3(7)
C(29) C(30) C(31) C(32) 0.9(15)
Br(4) C(31) C(32) C(27) -176.8(7)
C(30) C(31) C(32) C(27) 1.5(15)
N(1) C(49) C(50A) O(1) -35.3(19)
N(1) C(49) C(50B) O(1) 41.9(14)
